data_7150694
loop_
_publ_author_name
'Bedford, Robin B.'
'Haddow, Mairi F.'
'Webster, Ruth L.'
'Mitchell, Charlotte J.'

_publ_section_title
;
 The catalytic ortho-arylation of tyrosine
;
_journal_issue 15
_journal_name_full 'Organic &amp; Biomolecular Chemistry'
_journal_page_first 3119
_journal_paper_doi 10.1039/b906119c
_journal_volume 7
_journal_year 2009
_chemical_formula_moiety 'C27 H35 N O6'
_chemical_formula_sum 'C27 H35 N O6'
_chemical_formula_weight 469.56
_chemical_name_systematic
;
?
;
_space_group_IT_number 2
_symmetry_cell_setting triclinic
_symmetry_space_group_name_Hall '-P 1'
_symmetry_space_group_name_H-M 'P -1'
_atom_sites_solution_hydrogens geom
_atom_sites_solution_primary direct
_atom_sites_solution_secondary difmap
_audit_creation_method SHELXL-97
_cell_angle_alpha 85.729(6)
_cell_angle_beta 68.552(5)
_cell_angle_gamma 71.738(5)
_cell_formula_units_Z 2
_cell_length_a 9.9888(10)
_cell_length_b 10.6897(10)
_cell_length_c 13.5774(13)
_cell_measurement_reflns_used 5244
_cell_measurement_temperature 100(2)
_cell_measurement_theta_max 29.94
_cell_measurement_theta_min 2.28
_cell_volume 1280.1(2)
_computing_cell_refinement 'Bruker Apex II'
_computing_data_collection 'Bruker Apex II'
_computing_data_reduction 'Bruker SAINT'
_computing_molecular_graphics 'Bruker ShelXTL'
_computing_publication_material 'Bruker ShelXTL'
_computing_structure_refinement 'SHELXL-97 (Sheldrick, 1997)'
_computing_structure_solution 'SHELXS-97 (Sheldrick, 1990)'
_diffrn_ambient_temperature 100(2)
_diffrn_measured_fraction_theta_full 1.000
_diffrn_measured_fraction_theta_max 1.000
_diffrn_measurement_device_type 'CCD area detector'
_diffrn_measurement_method 'phi and omega scans'
_diffrn_radiation_monochromator graphite
_diffrn_radiation_source 'fine-focus sealed tube'
_diffrn_radiation_type MoK\a
_diffrn_radiation_wavelength 0.71073
_diffrn_reflns_av_R_equivalents 0.0373
_diffrn_reflns_av_sigmaI/netI 0.0395
_diffrn_reflns_limit_h_max 9
_diffrn_reflns_limit_h_min -12
_diffrn_reflns_limit_k_max 13
_diffrn_reflns_limit_k_min -13
_diffrn_reflns_limit_l_max 17
_diffrn_reflns_limit_l_min -17
_diffrn_reflns_number 21665
_diffrn_reflns_theta_full 27.48
_diffrn_reflns_theta_max 27.48
_diffrn_reflns_theta_min 2.01
_diffrn_standards_decay_% 0
_exptl_absorpt_coefficient_mu 0.085
_exptl_absorpt_correction_T_max 0.9931
_exptl_absorpt_correction_T_min 0.9143
_exptl_absorpt_correction_type multi-scan
_exptl_absorpt_process_details 'SADABS V2008/1'
_exptl_crystal_colour colourless
_exptl_crystal_density_diffrn 1.218
_exptl_crystal_density_method 'not measured'
_exptl_crystal_description block
_exptl_crystal_F_000 504
_exptl_crystal_preparation
;
A single crystal was coated in high-vacuum grease and mounted
on a glass fibre.
;
_exptl_crystal_size_max 0.16
_exptl_crystal_size_mid 0.16
_exptl_crystal_size_min 0.14
_refine_diff_density_max 0.298
_refine_diff_density_min -0.225
_refine_diff_density_rms 0.042
_refine_ls_extinction_method none
_refine_ls_goodness_of_fit_ref 0.979
_refine_ls_hydrogen_treatment mixed
_refine_ls_matrix_type full
_refine_ls_number_parameters 319
_refine_ls_number_reflns 5869
_refine_ls_number_restraints 1
_refine_ls_restrained_S_all 0.979
_refine_ls_R_factor_all 0.0595
_refine_ls_R_factor_gt 0.0404
_refine_ls_shift/su_max 0.034
_refine_ls_shift/su_mean 0.001
_refine_ls_structure_factor_coef Fsqd
_refine_ls_weighting_details 'calc w=1/[\s^2^(Fo^2^)+(0.0519P)^2^+0.3205P] where P=(Fo^2^+2Fc^2^)/3'
_refine_ls_weighting_scheme calc
_refine_ls_wR_factor_gt 0.0958
_refine_ls_wR_factor_ref 0.1054
_reflns_number_gt 4427
_reflns_number_total 5869
_reflns_threshold_expression >2sigma(I)
_cod_data_source_file b906119c.txt
_cod_data_source_block rw093sad
_cod_depositor_comments
;
The following automatic conversions were performed:

'_exptl_absorpt_correction_type' value 'multi-scan'' was replaced
with the value 'multi-scan' as specified in the replacement file
'src/cod-tools/trunk/data/replacement-values/replacement_values.lst'.

Automatic conversion script
Id: cif_fix_values 5376 2017-05-30 11:51:03Z andrius 
;
_cod_original_sg_symbol_Hall -P1
_cod_original_sg_symbol_H-M P-1
_cod_database_code 7150694

loop_
_symmetry_equiv_pos_as_xyz
'x, y, z'
'-x, -y, -z'

loop_
_atom_site_label
_atom_site_type_symbol
_atom_site_fract_x
_atom_site_fract_y
_atom_site_fract_z
_atom_site_U_iso_or_equiv
_atom_site_adp_type
_atom_site_occupancy
_atom_site_symmetry_multiplicity
_atom_site_calc_flag
_atom_site_refinement_flags
_atom_site_disorder_assembly
_atom_site_disorder_group
O1 O -0.70680(11) 0.69280(9) 0.98652(7) 0.0235(2) Uani 1 1 d . . .
O2 O -0.13291(11) 0.08682(9) 0.87402(7) 0.0229(2) Uani 1 1 d . . .
H2 H -0.1833 0.1614 0.9045 0.034 Uiso 1 1 calc R . .
O3 O 0.30576(11) 0.29224(9) 0.54133(7) 0.0214(2) Uani 1 1 d . . .
O4 O 0.12466(11) 0.49195(9) 0.56630(8) 0.0262(2) Uani 1 1 d . . .
O5 O 0.40010(11) 0.10277(9) 0.23011(7) 0.0223(2) Uani 1 1 d . . .
O6 O 0.23203(11) 0.29718(9) 0.22348(8) 0.0233(2) Uani 1 1 d . . .
N1 N 0.16738(13) 0.34374(11) 0.43876(9) 0.0183(2) Uani 1 1 d D . .
H1N H 0.0858(15) 0.3952(14) 0.4276(12) 0.022 Uiso 1 1 d D . .
C1 C -0.84735(16) 0.54088(16) 1.04165(12) 0.0296(3) Uani 1 1 d . . .
H1A H -0.9293 0.6186 1.0803 0.044 Uiso 1 1 calc R . .
H1B H -0.8239 0.4752 1.0921 0.044 Uiso 1 1 calc R . .
H1C H -0.8788 0.5031 0.9934 0.044 Uiso 1 1 calc R . .
C2 C -0.70945(15) 0.58035(14) 0.97906(10) 0.0203(3) Uani 1 1 d . . .
C3 C -0.57340(15) 0.48056(13) 0.90637(10) 0.0174(3) Uani 1 1 d . . .
C4 C -0.55619(15) 0.34599(13) 0.91012(10) 0.0190(3) Uani 1 1 d . . .
H4 H -0.6371 0.3158 0.9550 0.023 Uiso 1 1 calc R . .
C5 C -0.42126(15) 0.25591(13) 0.84848(10) 0.0186(3) Uani 1 1 d . . .
H5 H -0.4102 0.1643 0.8524 0.022 Uiso 1 1 calc R . .
C6 C -0.30118(15) 0.29807(13) 0.78058(10) 0.0170(3) Uani 1 1 d . . .
C7 C -0.32178(15) 0.43339(13) 0.77339(10) 0.0177(3) Uani 1 1 d . . .
H7 H -0.2436 0.4641 0.7251 0.021 Uiso 1 1 calc R . .
C8 C -0.45550(15) 0.52293(13) 0.83624(10) 0.0178(3) Uani 1 1 d . . .
H8 H -0.4672 0.6146 0.8316 0.021 Uiso 1 1 calc R . .
C9 C -0.15400(14) 0.20198(12) 0.71769(10) 0.0163(3) Uani 1 1 d . . .
C10 C -0.07547(15) 0.10023(12) 0.76639(10) 0.0170(3) Uani 1 1 d . . .
C11 C 0.06390(15) 0.00874(12) 0.70679(10) 0.0175(3) Uani 1 1 d . . .
C12 C 0.11907(15) 0.02484(12) 0.59798(10) 0.0175(3) Uani 1 1 d . . .
H12 H 0.2123 -0.0360 0.5561 0.021 Uiso 1 1 calc R . .
C13 C 0.04471(15) 0.12543(12) 0.54740(10) 0.0165(3) Uani 1 1 d . . .
C14 C -0.09109(15) 0.21408(12) 0.60842(10) 0.0172(3) Uani 1 1 d . . .
H14 H -0.1424 0.2843 0.5755 0.021 Uiso 1 1 calc R . .
C15 C 0.15039(16) -0.10238(13) 0.76020(11) 0.0207(3) Uani 1 1 d . . .
C16 C 0.19376(17) -0.04328(14) 0.83966(12) 0.0257(3) Uani 1 1 d . . .
H16A H 0.1020 0.0117 0.8938 0.039 Uiso 1 1 calc R . .
H16B H 0.2585 0.0108 0.8023 0.039 Uiso 1 1 calc R . .
H16C H 0.2484 -0.1146 0.8735 0.039 Uiso 1 1 calc R . .
C17 C 0.05352(17) -0.19207(14) 0.81728(12) 0.0267(3) Uani 1 1 d . . .
H17A H 0.1102 -0.2621 0.8508 0.040 Uiso 1 1 calc R . .
H17B H 0.0289 -0.2314 0.7658 0.040 Uiso 1 1 calc R . .
H17C H -0.0401 -0.1397 0.8715 0.040 Uiso 1 1 calc R . .
C18 C 0.29789(17) -0.19022(14) 0.67877(12) 0.0294(3) Uani 1 1 d . . .
H18A H 0.3497 -0.2600 0.7153 0.044 Uiso 1 1 calc R . .
H18B H 0.3636 -0.1366 0.6423 0.044 Uiso 1 1 calc R . .
H18C H 0.2743 -0.2300 0.6269 0.044 Uiso 1 1 calc R . .
C19 C 0.10904(15) 0.13655(13) 0.42871(10) 0.0180(3) Uani 1 1 d . . .
H19A H 0.0256 0.1839 0.4039 0.022 Uiso 1 1 calc R . .
H19B H 0.1554 0.0469 0.3944 0.022 Uiso 1 1 calc R . .
C20 C 0.22909(15) 0.20987(12) 0.39371(10) 0.0164(3) Uani 1 1 d . . .
H20 H 0.3155 0.1605 0.4162 0.020 Uiso 1 1 calc R . .
C21 C 0.19360(15) 0.38392(13) 0.52003(11) 0.0190(3) Uani 1 1 d . . .
C22 C 0.33924(15) 0.30565(13) 0.63667(10) 0.0200(3) Uani 1 1 d . . .
C23 C 0.40748(17) 0.41659(14) 0.62521(12) 0.0270(3) Uani 1 1 d . . .
H23A H 0.4956 0.4019 0.5592 0.041 Uiso 1 1 calc R . .
H23B H 0.4388 0.4189 0.6853 0.041 Uiso 1 1 calc R . .
H23C H 0.3321 0.5007 0.6237 0.041 Uiso 1 1 calc R . .
C24 C 0.19766(16) 0.32410(15) 0.73487(11) 0.0267(3) Uani 1 1 d . . .
H24A H 0.1275 0.4127 0.7374 0.040 Uiso 1 1 calc R . .
H24B H 0.2248 0.3134 0.7981 0.040 Uiso 1 1 calc R . .
H24C H 0.1492 0.2581 0.7326 0.040 Uiso 1 1 calc R . .
C25 C 0.45523(17) 0.17278(14) 0.63442(12) 0.0266(3) Uani 1 1 d . . .
H25A H 0.4109 0.1023 0.6368 0.040 Uiso 1 1 calc R . .
H25B H 0.4855 0.1689 0.6958 0.040 Uiso 1 1 calc R . .
H25C H 0.5441 0.1615 0.5692 0.040 Uiso 1 1 calc R . .
C26 C 0.28506(15) 0.21221(12) 0.27366(10) 0.0169(3) Uani 1 1 d . . .
C27 C 0.45613(18) 0.09103(14) 0.11584(11) 0.0263(3) Uani 1 1 d . . .
H27A H 0.3750 0.0888 0.0924 0.039 Uiso 1 1 calc R . .
H27B H 0.5408 0.0095 0.0912 0.039 Uiso 1 1 calc R . .
H27C H 0.4906 0.1668 0.0864 0.039 Uiso 1 1 calc R . .

loop_
_atom_site_aniso_label
_atom_site_aniso_U_11
_atom_site_aniso_U_22
_atom_site_aniso_U_33
_atom_site_aniso_U_23
_atom_site_aniso_U_13
_atom_site_aniso_U_12
O1 0.0247(5) 0.0225(5) 0.0182(5) 0.0001(4) -0.0077(4) -0.0003(4)
O2 0.0268(6) 0.0216(5) 0.0133(5) 0.0023(4) -0.0041(4) -0.0022(4)
O3 0.0229(5) 0.0214(5) 0.0195(5) -0.0036(4) -0.0119(4) -0.0003(4)
O4 0.0289(6) 0.0202(5) 0.0304(6) -0.0058(4) -0.0172(5) 0.0006(4)
O5 0.0252(5) 0.0221(5) 0.0136(5) -0.0016(4) -0.0037(4) -0.0024(4)
O6 0.0268(5) 0.0236(5) 0.0192(5) 0.0048(4) -0.0090(4) -0.0074(4)
N1 0.0202(6) 0.0158(6) 0.0199(6) 0.0008(4) -0.0108(5) -0.0028(5)
C1 0.0176(7) 0.0391(9) 0.0258(8) -0.0009(6) -0.0029(6) -0.0055(7)
C2 0.0188(7) 0.0266(7) 0.0148(6) 0.0028(5) -0.0091(6) -0.0026(6)
C3 0.0161(7) 0.0219(7) 0.0148(6) 0.0011(5) -0.0079(5) -0.0042(5)
C4 0.0167(7) 0.0252(7) 0.0171(7) 0.0043(5) -0.0063(5) -0.0095(6)
C5 0.0211(7) 0.0172(6) 0.0190(7) 0.0031(5) -0.0086(6) -0.0068(5)
C6 0.0174(7) 0.0197(6) 0.0140(6) 0.0020(5) -0.0072(5) -0.0046(5)
C7 0.0180(7) 0.0201(7) 0.0148(6) 0.0026(5) -0.0049(5) -0.0074(5)
C8 0.0200(7) 0.0174(6) 0.0167(6) 0.0017(5) -0.0082(5) -0.0053(5)
C9 0.0169(7) 0.0155(6) 0.0158(6) -0.0003(5) -0.0047(5) -0.0054(5)
C10 0.0196(7) 0.0184(6) 0.0132(6) 0.0013(5) -0.0048(5) -0.0074(5)
C11 0.0193(7) 0.0160(6) 0.0184(7) 0.0011(5) -0.0081(6) -0.0055(5)
C12 0.0150(6) 0.0167(6) 0.0179(7) -0.0024(5) -0.0030(5) -0.0036(5)
C13 0.0191(7) 0.0177(6) 0.0141(6) 0.0002(5) -0.0052(5) -0.0083(5)
C14 0.0194(7) 0.0162(6) 0.0166(6) 0.0019(5) -0.0070(5) -0.0059(5)
C15 0.0207(7) 0.0196(7) 0.0199(7) 0.0033(5) -0.0081(6) -0.0034(6)
C16 0.0284(8) 0.0268(7) 0.0257(8) 0.0073(6) -0.0151(7) -0.0086(6)
C17 0.0314(8) 0.0219(7) 0.0299(8) 0.0092(6) -0.0154(7) -0.0090(6)
C18 0.0266(8) 0.0246(8) 0.0286(8) 0.0027(6) -0.0108(7) 0.0040(6)
C19 0.0204(7) 0.0183(6) 0.0152(6) -0.0001(5) -0.0056(5) -0.0067(5)
C20 0.0182(7) 0.0156(6) 0.0135(6) 0.0002(5) -0.0048(5) -0.0040(5)
C21 0.0202(7) 0.0186(7) 0.0185(7) 0.0005(5) -0.0084(6) -0.0047(6)
C22 0.0218(7) 0.0238(7) 0.0157(7) -0.0008(5) -0.0092(6) -0.0053(6)
C23 0.0304(8) 0.0289(8) 0.0279(8) 0.0038(6) -0.0152(7) -0.0125(7)
C24 0.0240(8) 0.0324(8) 0.0202(7) 0.0002(6) -0.0054(6) -0.0071(6)
C25 0.0264(8) 0.0274(8) 0.0250(8) 0.0016(6) -0.0135(6) -0.0023(6)
C26 0.0180(7) 0.0177(6) 0.0172(7) 0.0003(5) -0.0058(5) -0.0088(5)
C27 0.0325(8) 0.0281(8) 0.0130(7) -0.0025(5) -0.0019(6) -0.0092(6)

loop_
_atom_type_symbol
_atom_type_description
_atom_type_scat_dispersion_real
_atom_type_scat_dispersion_imag
_atom_type_scat_source
C C 0.0033 0.0016 'International Tables Vol C Tables 4.2.6.8 and 6.1.1.4'
H H 0.0000 0.0000 'International Tables Vol C Tables 4.2.6.8 and 6.1.1.4'
N N 0.0061 0.0033 'International Tables Vol C Tables 4.2.6.8 and 6.1.1.4'
O O 0.0106 0.0060 'International Tables Vol C Tables 4.2.6.8 and 6.1.1.4'

loop_
_geom_angle_atom_site_label_1
_geom_angle_atom_site_label_2
_geom_angle_atom_site_label_3
_geom_angle
_geom_angle_site_symmetry_1
_geom_angle_site_symmetry_3
_geom_angle_publ_flag
C10 O2 H2 109.5 . . ?
C21 O3 C22 121.28(10) . . ?
C26 O5 C27 115.17(10) . . ?
C21 N1 C20 124.51(11) . . ?
C21 N1 H1N 115.3(10) . . ?
C20 N1 H1N 117.1(10) . . ?
C2 C1 H1A 109.5 . . ?
C2 C1 H1B 109.5 . . ?
H1A C1 H1B 109.5 . . ?
C2 C1 H1C 109.5 . . ?
H1A C1 H1C 109.5 . . ?
H1B C1 H1C 109.5 . . ?
O1 C2 C3 119.51(12) . . ?
O1 C2 C1 121.16(13) . . ?
C3 C2 C1 119.33(12) . . ?
C4 C3 C8 118.84(12) . . ?
C4 C3 C2 122.36(12) . . ?
C8 C3 C2 118.70(12) . . ?
C5 C4 C3 120.22(12) . . ?
C5 C4 H4 119.9 . . ?
C3 C4 H4 119.9 . . ?
C4 C5 C6 120.95(12) . . ?
C4 C5 H5 119.5 . . ?
C6 C5 H5 119.5 . . ?
C7 C6 C5 118.52(12) . . ?
C7 C6 C9 120.20(11) . . ?
C5 C6 C9 121.28(11) . . ?
C8 C7 C6 120.37(12) . . ?
C8 C7 H7 119.8 . . ?
C6 C7 H7 119.8 . . ?
C7 C8 C3 120.99(12) . . ?
C7 C8 H8 119.5 . . ?
C3 C8 H8 119.5 . . ?
C14 C9 C10 119.22(12) . . ?
C14 C9 C6 119.60(11) . . ?
C10 C9 C6 121.17(11) . . ?
O2 C10 C9 120.73(12) . . ?
O2 C10 C11 118.03(11) . . ?
C9 C10 C11 121.24(12) . . ?
C12 C11 C10 116.68(12) . . ?
C12 C11 C15 122.06(12) . . ?
C10 C11 C15 121.26(11) . . ?
C13 C12 C11 123.50(12) . . ?
C13 C12 H12 118.3 . . ?
C11 C12 H12 118.3 . . ?
C14 C13 C12 118.28(12) . . ?
C14 C13 C19 120.64(12) . . ?
C12 C13 C19 121.07(12) . . ?
C13 C14 C9 121.07(12) . . ?
C13 C14 H14 119.5 . . ?
C9 C14 H14 119.5 . . ?
C16 C15 C18 107.32(12) . . ?
C16 C15 C11 110.02(11) . . ?
C18 C15 C11 111.59(11) . . ?
C16 C15 C17 109.97(11) . . ?
C18 C15 C17 107.31(12) . . ?
C11 C15 C17 110.55(11) . . ?
C15 C16 H16A 109.5 . . ?
C15 C16 H16B 109.5 . . ?
H16A C16 H16B 109.5 . . ?
C15 C16 H16C 109.5 . . ?
H16A C16 H16C 109.5 . . ?
H16B C16 H16C 109.5 . . ?
C15 C17 H17A 109.5 . . ?
C15 C17 H17B 109.5 . . ?
H17A C17 H17B 109.5 . . ?
C15 C17 H17C 109.5 . . ?
H17A C17 H17C 109.5 . . ?
H17B C17 H17C 109.5 . . ?
C15 C18 H18A 109.5 . . ?
C15 C18 H18B 109.5 . . ?
H18A C18 H18B 109.5 . . ?
C15 C18 H18C 109.5 . . ?
H18A C18 H18C 109.5 . . ?
H18B C18 H18C 109.5 . . ?
C13 C19 C20 113.03(10) . . ?
C13 C19 H19A 109.0 . . ?
C20 C19 H19A 109.0 . . ?
C13 C19 H19B 109.0 . . ?
C20 C19 H19B 109.0 . . ?
H19A C19 H19B 107.8 . . ?
N1 C20 C26 109.63(10) . . ?
N1 C20 C19 111.93(11) . . ?
C26 C20 C19 107.41(10) . . ?
N1 C20 H20 109.3 . . ?
C26 C20 H20 109.3 . . ?
C19 C20 H20 109.3 . . ?
O4 C21 O3 124.93(12) . . ?
O4 C21 N1 123.37(12) . . ?
O3 C21 N1 111.69(11) . . ?
O3 C22 C23 110.05(11) . . ?
O3 C22 C24 109.96(11) . . ?
C23 C22 C24 112.85(12) . . ?
O3 C22 C25 101.69(10) . . ?
C23 C22 C25 110.93(12) . . ?
C24 C22 C25 110.81(12) . . ?
C22 C23 H23A 109.5 . . ?
C22 C23 H23B 109.5 . . ?
H23A C23 H23B 109.5 . . ?
C22 C23 H23C 109.5 . . ?
H23A C23 H23C 109.5 . . ?
H23B C23 H23C 109.5 . . ?
C22 C24 H24A 109.5 . . ?
C22 C24 H24B 109.5 . . ?
H24A C24 H24B 109.5 . . ?
C22 C24 H24C 109.5 . . ?
H24A C24 H24C 109.5 . . ?
H24B C24 H24C 109.5 . . ?
C22 C25 H25A 109.5 . . ?
C22 C25 H25B 109.5 . . ?
H25A C25 H25B 109.5 . . ?
C22 C25 H25C 109.5 . . ?
H25A C25 H25C 109.5 . . ?
H25B C25 H25C 109.5 . . ?
O6 C26 O5 123.95(12) . . ?
O6 C26 C20 125.45(12) . . ?
O5 C26 C20 110.56(11) . . ?
O5 C27 H27A 109.5 . . ?
O5 C27 H27B 109.5 . . ?
H27A C27 H27B 109.5 . . ?
O5 C27 H27C 109.5 . . ?
H27A C27 H27C 109.5 . . ?
H27B C27 H27C 109.5 . . ?

loop_
_geom_bond_atom_site_label_1
_geom_bond_atom_site_label_2
_geom_bond_distance
_geom_bond_site_symmetry_2
_geom_bond_publ_flag
O1 C2 1.2230(16) . ?
O2 C10 1.3757(15) . ?
O2 H2 0.8400 . ?
O3 C21 1.3439(16) . ?
O3 C22 1.4772(16) . ?
O4 C21 1.2230(16) . ?
O5 C26 1.3425(16) . ?
O5 C27 1.4444(16) . ?
O6 C26 1.1999(16) . ?
N1 C21 1.3501(17) . ?
N1 C20 1.4505(16) . ?
N1 H1N 0.887(13) . ?
C1 C2 1.501(2) . ?
C1 H1A 0.9800 . ?
C1 H1B 0.9800 . ?
C1 H1C 0.9800 . ?
C2 C3 1.4920(19) . ?
C3 C4 1.3935(18) . ?
C3 C8 1.3960(18) . ?
C4 C5 1.3878(19) . ?
C4 H4 0.9500 . ?
C5 C6 1.4000(18) . ?
C5 H5 0.9500 . ?
C6 C7 1.3969(18) . ?
C6 C9 1.4872(18) . ?
C7 C8 1.3840(18) . ?
C7 H7 0.9500 . ?
C8 H8 0.9500 . ?
C9 C14 1.3976(18) . ?
C9 C10 1.4046(18) . ?
C10 C11 1.4107(18) . ?
C11 C12 1.3935(18) . ?
C11 C15 1.5395(18) . ?
C12 C13 1.3936(18) . ?
C12 H12 0.9500 . ?
C13 C14 1.3835(18) . ?
C13 C19 1.5119(17) . ?
C14 H14 0.9500 . ?
C15 C16 1.538(2) . ?
C15 C18 1.540(2) . ?
C15 C17 1.5422(19) . ?
C16 H16A 0.9800 . ?
C16 H16B 0.9800 . ?
C16 H16C 0.9800 . ?
C17 H17A 0.9800 . ?
C17 H17B 0.9800 . ?
C17 H17C 0.9800 . ?
C18 H18A 0.9800 . ?
C18 H18B 0.9800 . ?
C18 H18C 0.9800 . ?
C19 C20 1.5475(17) . ?
C19 H19A 0.9900 . ?
C19 H19B 0.9900 . ?
C20 C26 1.5187(18) . ?
C20 H20 1.0000 . ?
C22 C23 1.5155(19) . ?
C22 C24 1.5173(19) . ?
C22 C25 1.5198(19) . ?
C23 H23A 0.9800 . ?
C23 H23B 0.9800 . ?
C23 H23C 0.9800 . ?
C24 H24A 0.9800 . ?
C24 H24B 0.9800 . ?
C24 H24C 0.9800 . ?
C25 H25A 0.9800 . ?
C25 H25B 0.9800 . ?
C25 H25C 0.9800 . ?
C27 H27A 0.9800 . ?
C27 H27B 0.9800 . ?
C27 H27C 0.9800 . ?

loop_
_geom_torsion_atom_site_label_1
_geom_torsion_atom_site_label_2
_geom_torsion_atom_site_label_3
_geom_torsion_atom_site_label_4
_geom_torsion
_geom_torsion_site_symmetry_1
_geom_torsion_site_symmetry_2
_geom_torsion_site_symmetry_3
_geom_torsion_site_symmetry_4
_geom_torsion_publ_flag
O1 C2 C3 C4 166.19(12) . . . . ?
C1 C2 C3 C4 -13.91(19) . . . . ?
O1 C2 C3 C8 -10.12(19) . . . . ?
C1 C2 C3 C8 169.79(12) . . . . ?
C8 C3 C4 C5 2.89(19) . . . . ?
C2 C3 C4 C5 -173.41(12) . . . . ?
C3 C4 C5 C6 -0.9(2) . . . . ?
C4 C5 C6 C7 -2.16(19) . . . . ?
C4 C5 C6 C9 177.38(12) . . . . ?
C5 C6 C7 C8 3.23(19) . . . . ?
C9 C6 C7 C8 -176.31(12) . . . . ?
C6 C7 C8 C3 -1.3(2) . . . . ?
C4 C3 C8 C7 -1.82(19) . . . . ?
C2 C3 C8 C7 174.62(12) . . . . ?
C7 C6 C9 C14 -52.52(17) . . . . ?
C5 C6 C9 C14 127.94(14) . . . . ?
C7 C6 C9 C10 126.42(14) . . . . ?
C5 C6 C9 C10 -53.11(17) . . . . ?
C14 C9 C10 O2 178.91(11) . . . . ?
C6 C9 C10 O2 -0.04(18) . . . . ?
C14 C9 C10 C11 -1.28(18) . . . . ?
C6 C9 C10 C11 179.78(11) . . . . ?
O2 C10 C11 C12 179.95(11) . . . . ?
C9 C10 C11 C12 0.13(18) . . . . ?
O2 C10 C11 C15 -0.49(18) . . . . ?
C9 C10 C11 C15 179.69(12) . . . . ?
C10 C11 C12 C13 0.51(19) . . . . ?
C15 C11 C12 C13 -179.04(12) . . . . ?
C11 C12 C13 C14 0.02(19) . . . . ?
C11 C12 C13 C19 -179.01(12) . . . . ?
C12 C13 C14 C9 -1.22(18) . . . . ?
C19 C13 C14 C9 177.82(12) . . . . ?
C10 C9 C14 C13 1.84(19) . . . . ?
C6 C9 C14 C13 -179.20(11) . . . . ?
C12 C11 C15 C16 117.83(14) . . . . ?
C10 C11 C15 C16 -61.70(16) . . . . ?
C12 C11 C15 C18 -1.18(18) . . . . ?
C10 C11 C15 C18 179.29(12) . . . . ?
C12 C11 C15 C17 -120.52(14) . . . . ?
C10 C11 C15 C17 59.95(16) . . . . ?
C14 C13 C19 C20 97.26(14) . . . . ?
C12 C13 C19 C20 -83.73(15) . . . . ?
C21 N1 C20 C26 -136.50(13) . . . . ?
C21 N1 C20 C19 104.41(14) . . . . ?
C13 C19 C20 N1 -60.35(14) . . . . ?
C13 C19 C20 C26 179.27(11) . . . . ?
C22 O3 C21 O4 10.6(2) . . . . ?
C22 O3 C21 N1 -170.80(11) . . . . ?
C20 N1 C21 O4 -169.57(13) . . . . ?
C20 N1 C21 O3 11.79(18) . . . . ?
C21 O3 C22 C23 -70.20(15) . . . . ?
C21 O3 C22 C24 54.71(15) . . . . ?
C21 O3 C22 C25 172.17(11) . . . . ?
C27 O5 C26 O6 -1.42(18) . . . . ?
C27 O5 C26 C20 176.40(11) . . . . ?
N1 C20 C26 O6 -31.41(18) . . . . ?
C19 C20 C26 O6 90.42(15) . . . . ?
N1 C20 C26 O5 150.81(11) . . . . ?
C19 C20 C26 O5 -87.36(12) . . . . ?

loop_
_cod_related_entry_id
_cod_related_entry_database
_cod_related_entry_code
1 ChemSpider 28416077
